data_7049068
loop_
_publ_author_name
'Janicki, Rafa\/l'
'Mondry, Anna'

_publ_section_title
;
 Structural and thermodynamic aspects of hydration of Gd(iii) systems.
;
_journal_issue 10
_journal_name_full 'Dalton transactions (Cambridge, England : 2003)'
_journal_page_first 3380
_journal_page_last 3391
_journal_paper_doi 10.1039/c8dt04869j
_journal_volume 48
_journal_year 2019
_chemical_formula_sum 'C16 H33.2 Cl K2 Lu N4 O12.85'
_chemical_formula_weight 775.88
_space_group_crystal_system monoclinic
_space_group_IT_number 15
_space_group_name_Hall '-C 2yc'
_space_group_name_H-M_alt 'C 1 2/c 1'
_symmetry_space_group_name_Hall '-C 2yc'
_symmetry_space_group_name_H-M 'C 1 2/c 1'
_atom_sites_solution_hydrogens mixed
_audit_creation_method SHELXL-2018/1
_audit_update_record
;
2019-01-26 deposited with the CCDC.
2019-02-08 downloaded from the CCDC.
;
_cell_angle_alpha 90
_cell_angle_beta 111.12(2)
_cell_angle_gamma 90
_cell_formula_units_Z 8
_cell_length_a 37.315(2)
_cell_length_b 8.885(2)
_cell_length_c 16.592(2)
_cell_measurement_reflns_used 7724
_cell_measurement_temperature 100(2)
_cell_measurement_theta_max 28.7825
_cell_measurement_theta_min 2.0519
_cell_volume 5131.5(15)
_computing_data_collection
;
CrysAlisPro, Agilent Technologies,
Version 1.171.36.20 (release 27-06-2012 CrysAlis171 .NET)
(compiled Jul 11 2012,15:38:31)
;
_computing_molecular_graphics
;
DIAMOND-Visual Crystal Structure Information System,     CRYSTALIMPACT, Postfach 1251, 53002 Bonn, Germany
;
_computing_publication_material cifpub
_computing_structure_refinement 'SHELXL-2018/1 (Sheldrick, 2018)'
_computing_structure_solution 'G. M. Sheldrick, Acta Cryst. (2008), A64, 112-122.'
_diffrn_ambient_temperature 100(2)
_diffrn_detector 'CCD plate'
_diffrn_detector_area_resol_mean 10.3456
_diffrn_measured_fraction_theta_full 1.000
_diffrn_measured_fraction_theta_max 0.893
_diffrn_measurement_device_type 'Xcalibur, Ruby'
_diffrn_radiation_type MoK\a
_diffrn_radiation_wavelength 0.71073
_diffrn_reflns_av_R_equivalents 0.0308
_diffrn_reflns_av_unetI/netI 0.0409
_diffrn_reflns_Laue_measured_fraction_full 1.000
_diffrn_reflns_Laue_measured_fraction_max 0.893
_diffrn_reflns_limit_h_max 41
_diffrn_reflns_limit_h_min -47
_diffrn_reflns_limit_k_max 11
_diffrn_reflns_limit_k_min -7
_diffrn_reflns_limit_l_max 20
_diffrn_reflns_limit_l_min -17
_diffrn_reflns_number 16620
_diffrn_reflns_point_group_measured_fraction_full 1.000
_diffrn_reflns_point_group_measured_fraction_max 0.893
_diffrn_reflns_theta_full 25.242
_diffrn_reflns_theta_max 28.783
_diffrn_reflns_theta_min 2.340
_diffrn_source 'fine-focus sealed X-ray tube'
_exptl_absorpt_coefficient_mu 4.346
_exptl_absorpt_correction_T_max 0.884
_exptl_absorpt_correction_T_min 0.644
_exptl_absorpt_correction_type analytical
_exptl_absorpt_process_details
;
CrysAlisPro 1.171.38.43 (Rigaku Oxford Diffraction, 2015)
Analytical numeric absorption correction using a multifaceted crystal
            model based on expressions derived by R.C. Clark & J.S. Reid.
(Clark, R. C. & Reid, J. S. (1995). Acta Cryst. A51, 887-897)
Empirical absorption correction using spherical harmonics,
 implemented in SCALE3 ABSPACK scaling algorithm.
;
_exptl_crystal_colour colourless
_exptl_crystal_density_diffrn 2.009
_exptl_crystal_description irregular
_exptl_crystal_F_000 3088
_exptl_crystal_size_max 0.199
_exptl_crystal_size_mid 0.141
_exptl_crystal_size_min 0.041
_refine_diff_density_max 1.335
_refine_diff_density_min -1.688
_refine_diff_density_rms 0.142
_refine_ls_extinction_method none
_refine_ls_goodness_of_fit_ref 1.075
_refine_ls_hydrogen_treatment mixed
_refine_ls_matrix_type full
_refine_ls_number_parameters 376
_refine_ls_number_reflns 5965
_refine_ls_number_restraints 12
_refine_ls_restrained_S_all 1.074
_refine_ls_R_factor_all 0.0434
_refine_ls_R_factor_gt 0.0314
_refine_ls_shift/su_max 0.003
_refine_ls_shift/su_mean 0.000
_refine_ls_structure_factor_coef Fsqd
_refine_ls_weighting_details 'w=1/[\s^2^(Fo^2^)+(0.0163P)^2^+37.0695P] where P=(Fo^2^+2Fc^2^)/3'
_refine_ls_weighting_scheme calc
_refine_ls_wR_factor_gt 0.0606
_refine_ls_wR_factor_ref 0.0641
_reflns_Friedel_coverage 0.000
_reflns_number_gt 5014
_reflns_number_total 5965
_reflns_threshold_expression 'I > 2\s(I)'
_cod_data_source_file c8dt04869j2.cif
_cod_data_source_block ludotafa
_cod_depositor_comments 'Adding full bibliography for 7049065--7049074.cif.'
_cod_original_formula_sum 'C16 H33.20 Cl K2 Lu N4 O12.85'
_cod_database_code 7049068
_shelx_shelxl_version_number 2018/1
_shelx_space_group_comment
;
The symmetry employed for this shelxl refinement is uniquely defined
by the following loop, which should always be used as a source of
symmetry information in preference to the above space-group names.
They are only intended as comments.
;
_shelx_estimated_absorpt_t_min 0.644
_shelx_estimated_absorpt_t_max 0.884

loop_
_space_group_symop_operation_xyz
'x, y, z'
'-x, y, -z+1/2'
'x+1/2, y+1/2, z'
'-x+1/2, y+1/2, -z+1/2'
'-x, -y, -z'
'x, -y, z-1/2'
'-x+1/2, -y+1/2, -z'
'x+1/2, -y+1/2, z-1/2'

loop_
_atom_site_label
_atom_site_type_symbol
_atom_site_fract_x
_atom_site_fract_y
_atom_site_fract_z
_atom_site_U_iso_or_equiv
_atom_site_adp_type
_atom_site_occupancy
_atom_site_site_symmetry_order
_atom_site_calc_flag
_atom_site_refinement_flags_posn
_atom_site_refinement_flags_adp
_atom_site_refinement_flags_occupancy
Lu Lu 0.14697(2) 0.30677(2) 0.61526(2) 0.00933(5) Uani 1 1 d . . .
Cl1 Cl 0.000000 0.49720(18) 0.250000 0.0214(3) Uani 1 2 d S T P
O1 O 0.19959(8) 0.1731(3) 0.69641(18) 0.0163(6) Uani 1 1 d . . .
O2 O 0.23023(9) 0.0464(4) 0.81836(19) 0.0215(7) Uani 1 1 d . . .
O3 O 0.16804(9) 0.4339(3) 0.74077(18) 0.0184(7) Uani 1 1 d . . .
O4 O 0.15961(11) 0.6356(4) 0.8134(2) 0.0374(10) Uani 1 1 d . . .
O5 O 0.14922(8) 0.5467(3) 0.56977(18) 0.0147(6) Uani 1 1 d . . .
O6 O 0.15114(9) 0.6670(3) 0.45267(19) 0.0176(7) Uani 1 1 d . . .
O7 O 0.18203(8) 0.2866(3) 0.52951(17) 0.0132(6) Uani 1 1 d . . .
O8 O 0.21393(9) 0.1321(4) 0.47367(19) 0.0190(7) Uani 1 1 d . . .
C1 C 0.20050(12) 0.1011(5) 0.7637(3) 0.0172(9) Uani 1 1 d . . .
C2 C 0.16257(12) 0.0835(5) 0.7775(3) 0.0183(9) Uani 1 1 d . . .
H2A H 0.162005 -0.013045 0.804290 0.022 Uiso 1 1 calc R U .
H2B H 0.160217 0.161870 0.815964 0.022 Uiso 1 1 calc R U .
C3 C 0.09294(12) 0.1200(5) 0.7063(3) 0.0160(9) Uani 1 1 d . . .
H3A H 0.091363 0.055803 0.752167 0.019 Uiso 1 1 calc R U .
H3B H 0.071822 0.094415 0.653571 0.019 Uiso 1 1 calc R U .
C4 C 0.08952(12) 0.2824(5) 0.7288(3) 0.0151(9) Uani 1 1 d . . .
H4A H 0.064892 0.297889 0.734902 0.018 Uiso 1 1 calc R U .
H4B H 0.109505 0.305367 0.783828 0.018 Uiso 1 1 calc R U .
C5 C 0.14740(14) 0.5382(5) 0.7578(3) 0.0218(10) Uani 1 1 d . . .
C6 C 0.10495(13) 0.5354(5) 0.7023(3) 0.0184(10) Uani 1 1 d . . .
H6A H 0.090018 0.559641 0.737840 0.022 Uiso 1 1 calc R U .
H6B H 0.099737 0.611659 0.657684 0.022 Uiso 1 1 calc R U .
C7 C 0.05599(12) 0.3969(5) 0.5877(3) 0.0176(9) Uani 1 1 d . . .
H7A H 0.038298 0.459721 0.603534 0.021 Uiso 1 1 calc R U .
H7B H 0.044774 0.297305 0.574107 0.021 Uiso 1 1 calc R U .
C8 C 0.06171(13) 0.4628(5) 0.5085(3) 0.0175(9) Uani 1 1 d . . .
H8A H 0.037261 0.464898 0.460668 0.021 Uiso 1 1 calc R U .
H8B H 0.070835 0.565592 0.520660 0.021 Uiso 1 1 calc R U .
C9 C 0.13764(12) 0.5720(5) 0.4877(3) 0.0134(8) Uani 1 1 d . . .
C10 C 0.10547(12) 0.4703(5) 0.4314(3) 0.0138(9) Uani 1 1 d . . .
H10A H 0.085000 0.531949 0.392860 0.017 Uiso 1 1 calc R U .
H10B H 0.115216 0.407055 0.396274 0.017 Uiso 1 1 calc R U .
C11 C 0.07075(12) 0.2388(5) 0.4329(3) 0.0159(9) Uani 1 1 d . . .
H11A H 0.054786 0.268970 0.374877 0.019 Uiso 1 1 calc R U .
H11B H 0.054347 0.192273 0.459805 0.019 Uiso 1 1 calc R U .
C12 C 0.10048(12) 0.1268(5) 0.4288(3) 0.0142(9) Uani 1 1 d . . .
H12A H 0.087637 0.037970 0.397662 0.017 Uiso 1 1 calc R U .
H12B H 0.115304 0.170702 0.397260 0.017 Uiso 1 1 calc R U .
C13 C 0.16316(12) 0.0277(5) 0.5095(3) 0.0166(9) Uani 1 1 d . . .
H13A H 0.157218 -0.036377 0.459020 0.020 Uiso 1 1 calc R U .
H13B H 0.177178 -0.032055 0.559972 0.020 Uiso 1 1 calc R U .
C14 C 0.18811(12) 0.1575(5) 0.5020(3) 0.0149(9) Uani 1 1 d . . .
C15 C 0.10840(13) -0.0357(5) 0.5510(3) 0.0188(10) Uani 1 1 d . . .
H15A H 0.109223 -0.130725 0.522909 0.023 Uiso 1 1 calc R U .
H15B H 0.081649 -0.009576 0.537874 0.023 Uiso 1 1 calc R U .
C16 C 0.12810(13) -0.0533(5) 0.6474(3) 0.0169(9) Uani 1 1 d . . .
H16A H 0.114244 -0.126643 0.668339 0.020 Uiso 1 1 calc R U .
H16B H 0.153936 -0.091093 0.659961 0.020 Uiso 1 1 calc R U .
N3 N 0.08972(10) 0.3736(4) 0.4835(2) 0.0122(7) Uani 1 1 d . . .
N1 N 0.13003(10) 0.0933(4) 0.6942(2) 0.0126(7) Uani 1 1 d . . .
N2 N 0.09293(10) 0.3868(4) 0.6616(2) 0.0122(7) Uani 1 1 d . . .
N4 N 0.12697(10) 0.0820(4) 0.5169(2) 0.0128(7) Uani 1 1 d . . .
OW1 O 0.03801(12) 0.7913(5) 0.6956(3) 0.0475(11) Uani 1 1 d D . .
HW1A H 0.0274(17) 0.710(5) 0.710(3) 0.071 Uiso 1 1 d D U .
HW1B H 0.0285(18) 0.792(7) 0.6375(5) 0.071 Uiso 1 1 d D U .
OW2 O 0.03549(11) 0.7798(4) 0.3734(3) 0.0353(10) Uani 1 1 d . . .
HW2A H 0.0250(19) 0.844(8) 0.337(4) 0.053 Uiso 1 1 d . U .
HW2B H 0.0268(19) 0.706(8) 0.346(4) 0.053 Uiso 1 1 d . U .
OW3 O 0.24076(11) 0.5771(5) 0.3659(3) 0.0309(10) Uani 0.85 1 d D . P
HW3A H 0.2184(8) 0.577(7) 0.321(2) 0.046 Uiso 0.85 1 d D U P
HW3B H 0.2570(11) 0.630(6) 0.348(3) 0.046 Uiso 0.85 1 d D U P
OW4 O 0.20874(9) 0.7300(4) 0.6745(2) 0.0254(8) Uani 1 1 d D . .
HW4A H 0.1871(6) 0.682(4) 0.642(3) 0.038 Uiso 1 1 d D U .
HW4B H 0.2275(8) 0.661(4) 0.684(3) 0.038 Uiso 1 1 d D U .
OW5 O 0.000000 -0.0057(6) 0.250000 0.0424(14) Uani 1 2 d S T P
OW6 O -0.0193(13) 0.171(6) 0.463(2) 0.0621(16) Uani 0.25 1 d D . P
HW6A H -0.030(4) 0.21(2) 0.500(7) 0.093 Uiso 0.25 1 d D U P
HW6B H -0.001(4) 0.108(16) 0.495(9) 0.093 Uiso 0.25 1 d D U P
K1 K 0.23456(3) 0.26019(14) 0.35101(7) 0.0192(2) Uani 0.85 1 d . . P
K2 K 0.22504(4) 0.5479(2) 0.50988(10) 0.0493(5) Uani 0.85 1 d . . P
K3 K 0.2265(2) 0.3654(10) 0.3598(5) 0.0302(16) Uiso 0.15 1 d . . P
K4 K 0.2330(5) 0.652(2) 0.4827(12) 0.105(5) Uiso 0.15 1 d . . P
Cl2 Cl -0.0151(2) 0.1415(10) 0.4840(3) 0.0621(16) Uani 0.5 1 d . . P

loop_
_atom_site_aniso_label
_atom_site_aniso_U_11
_atom_site_aniso_U_22
_atom_site_aniso_U_33
_atom_site_aniso_U_23
_atom_site_aniso_U_13
_atom_site_aniso_U_12
Lu 0.00962(8) 0.01050(9) 0.00775(8) 0.00002(7) 0.00298(6) -0.00183(7)
Cl1 0.0243(8) 0.0174(8) 0.0196(8) 0.000 0.0044(6) 0.000
O1 0.0154(15) 0.0217(18) 0.0131(15) 0.0063(12) 0.0066(12) -0.0002(13)
O2 0.0175(16) 0.0257(19) 0.0176(17) 0.0092(13) 0.0017(13) 0.0011(13)
O3 0.0210(16) 0.0229(18) 0.0123(15) -0.0043(12) 0.0073(13) -0.0075(13)
O4 0.048(2) 0.040(2) 0.037(2) -0.0289(17) 0.0316(19) -0.0308(19)
O5 0.0184(16) 0.0125(16) 0.0122(15) -0.0007(11) 0.0044(12) -0.0027(12)
O6 0.0204(16) 0.0131(17) 0.0210(16) 0.0066(12) 0.0096(13) 0.0013(12)
O7 0.0155(15) 0.0136(16) 0.0109(14) 0.0008(11) 0.0051(12) -0.0015(12)
O8 0.0170(16) 0.0246(17) 0.0186(17) -0.0012(13) 0.0103(13) 0.0030(13)
C1 0.017(2) 0.017(2) 0.016(2) 0.0017(17) 0.0048(18) -0.0021(18)
C2 0.017(2) 0.024(2) 0.014(2) 0.0063(18) 0.0060(18) -0.0013(19)
C3 0.016(2) 0.019(2) 0.016(2) 0.0009(17) 0.0094(18) -0.0044(17)
C4 0.014(2) 0.019(2) 0.013(2) 0.0018(17) 0.0071(17) -0.0023(17)
C5 0.033(3) 0.023(3) 0.017(2) -0.0063(18) 0.018(2) -0.015(2)
C6 0.032(3) 0.013(2) 0.016(2) -0.0025(17) 0.016(2) -0.0009(19)
C7 0.015(2) 0.021(2) 0.019(2) 0.0007(18) 0.0085(18) 0.0041(18)
C8 0.017(2) 0.022(2) 0.016(2) 0.0022(17) 0.0090(18) 0.0057(18)
C9 0.013(2) 0.010(2) 0.018(2) 0.0005(16) 0.0072(17) 0.0048(16)
C10 0.012(2) 0.018(2) 0.012(2) 0.0044(16) 0.0053(17) 0.0027(17)
C11 0.013(2) 0.020(2) 0.011(2) -0.0036(16) 0.0006(17) -0.0042(17)
C12 0.017(2) 0.016(2) 0.010(2) -0.0056(16) 0.0047(17) -0.0046(17)
C13 0.016(2) 0.017(2) 0.019(2) -0.0006(17) 0.0084(18) 0.0034(17)
C14 0.019(2) 0.017(2) 0.007(2) 0.0036(15) 0.0031(17) 0.0007(17)
C15 0.023(2) 0.015(2) 0.022(2) -0.0046(17) 0.013(2) -0.0066(18)
C16 0.021(2) 0.010(2) 0.023(2) 0.0030(17) 0.0116(19) -0.0030(17)
N3 0.0118(17) 0.0167(19) 0.0089(17) 0.0001(13) 0.0049(14) 0.0012(14)
N1 0.0131(17) 0.0147(19) 0.0111(17) 0.0019(14) 0.0057(14) -0.0031(14)
N2 0.0163(18) 0.0112(18) 0.0114(17) -0.0017(13) 0.0079(14) -0.0008(14)
N4 0.0143(18) 0.0111(18) 0.0149(18) -0.0026(14) 0.0077(15) -0.0048(14)
OW1 0.038(2) 0.030(2) 0.072(3) 0.006(2) 0.016(2) -0.0043(19)
OW2 0.034(2) 0.025(2) 0.039(2) -0.0093(17) 0.0030(18) -0.0005(17)
OW3 0.016(2) 0.042(3) 0.032(2) 0.018(2) 0.0058(18) 0.0017(19)
OW4 0.0188(17) 0.031(2) 0.0249(19) -0.0037(14) 0.0059(15) -0.0087(14)
OW5 0.062(4) 0.025(3) 0.038(3) 0.000 0.015(3) 0.000
OW6 0.053(3) 0.098(4) 0.046(3) -0.020(3) 0.031(3) -0.038(3)
K1 0.0169(6) 0.0241(6) 0.0185(6) -0.0061(4) 0.0089(5) -0.0072(5)
K2 0.0330(8) 0.0864(14) 0.0298(8) -0.0002(8) 0.0131(7) 0.0231(8)
Cl2 0.053(3) 0.098(4) 0.046(3) -0.020(3) 0.031(3) -0.038(3)

loop_
_atom_type_symbol
_atom_type_description
_atom_type_scat_dispersion_real
_atom_type_scat_dispersion_imag
_atom_type_scat_source
C C 0.0033 0.0016 'International Tables Vol C Tables 4.2.6.8 and 6.1.1.4'
H H 0.0000 0.0000 'International Tables Vol C Tables 4.2.6.8 and 6.1.1.4'
N N 0.0061 0.0033 'International Tables Vol C Tables 4.2.6.8 and 6.1.1.4'
O O 0.0106 0.0060 'International Tables Vol C Tables 4.2.6.8 and 6.1.1.4'
Cl Cl 0.1484 0.1585 'International Tables Vol C Tables 4.2.6.8 and 6.1.1.4'
K K 0.2009 0.2494 'International Tables Vol C Tables 4.2.6.8 and 6.1.1.4'
Lu Lu -0.4720 5.8584 'International Tables Vol C Tables 4.2.6.8 and 6.1.1.4'

loop_
_geom_angle_atom_site_label_1
_geom_angle_atom_site_label_2
_geom_angle_atom_site_label_3
_geom_angle
_geom_angle_site_symmetry_1
_geom_angle_site_symmetry_3
O3 Lu O7 122.31(10) . .
O3 Lu O5 78.10(10) . .
O7 Lu O5 76.48(10) . .
O3 Lu O1 76.99(11) . .
O7 Lu O1 76.07(10) . .
O5 Lu O1 123.98(10) . .
O3 Lu N2 67.96(11) . .
O7 Lu N2 158.08(11) . .
O5 Lu N2 88.03(11) . .
O1 Lu N2 125.82(10) . .
O3 Lu N1 88.06(11) . .
O7 Lu N1 125.44(11) . .
O5 Lu N1 158.08(11) . .
O1 Lu N1 67.84(10) . .
N2 Lu N1 70.91(11) . .
O3 Lu N3 126.18(11) . .
O7 Lu N3 88.55(10) . .
O5 Lu N3 67.13(11) . .
O1 Lu N3 156.82(11) . .
N2 Lu N3 70.98(11) . .
N1 Lu N3 109.69(11) . .
O3 Lu N4 157.36(11) . .
O7 Lu N4 68.44(10) . .
O5 Lu N4 124.52(11) . .
O1 Lu N4 87.74(11) . .
N2 Lu N4 109.92(11) . .
N1 Lu N4 70.57(11) . .
N3 Lu N4 70.33(11) . .
O3 Lu K1 87.07(8) . 7_556
O7 Lu K1 43.00(7) . 7_556
O5 Lu K1 90.79(8) . 7_556
O1 Lu K1 38.89(7) . 7_556
N2 Lu K1 154.70(8) . 7_556
N1 Lu K1 105.56(8) . 7_556
N3 Lu K1 131.16(8) . 7_556
N4 Lu K1 91.46(8) . 7_556
O3 Lu K2 93.56(8) . .
O7 Lu K2 35.07(8) . .
O5 Lu K2 46.40(8) . .
O1 Lu K2 86.34(7) . .
N2 Lu K2 134.18(8) . .
N1 Lu K2 153.09(8) . .
N3 Lu K2 90.92(8) . .
N4 Lu K2 102.14(8) . .
K1 Lu K2 47.84(3) 7_556 .
C1 O1 Lu 121.6(3) . .
C1 O1 K1 125.6(3) . 7_556
Lu O1 K1 111.59(11) . 7_556
C1 O1 K3 116.3(3) . 7_556
Lu O1 K3 121.93(17) . 7_556
K1 O1 K3 17.90(15) 7_556 7_556
C1 O2 K2 143.4(3) . 4_546
C1 O2 K1 119.9(3) . 6_556
K2 O2 K1 80.22(9) 4_546 6_556
C1 O2 K4 124.6(4) . 4_546
K2 O2 K4 19.4(3) 4_546 4_546
K1 O2 K4 96.5(3) 6_556 4_546
C5 O3 Lu 121.5(3) . .
C5 O3 K3 77.2(3) . 6_566
Lu O3 K3 148.19(19) . 6_566
C5 O4 K3 108.0(4) . 6_566
C5 O4 K1 118.2(3) . 6_566
K3 O4 K1 20.2(2) 6_566 6_566
C9 O5 Lu 118.4(3) . .
C9 O5 K2 71.4(2) . .
Lu O5 K2 103.88(11) . .
C9 O6 K2 95.8(2) . .
C9 O6 K4 118.0(4) . .
K2 O6 K4 22.4(4) . .
C14 O7 Lu 120.7(3) . .
C14 O7 K2 119.9(2) . .
Lu O7 K2 118.39(11) . .
C14 O7 K1 80.8(2) . 7_556
Lu O7 K1 106.71(10) . 7_556
K2 O7 K1 72.96(7) . 7_556
C14 O8 K1 133.5(3) . .
C14 O8 K2 144.1(3) . 7_556
K1 O8 K2 82.31(9) . 7_556
C14 O8 K3 94.1(3) . 7_556
K1 O8 K3 113.35(19) . 7_556
K2 O8 K3 64.86(18) 7_556 7_556
C14 O8 K3 116.1(3) . .
K1 O8 K3 19.84(16) . .
K2 O8 K3 99.00(18) 7_556 .
K3 O8 K3 111.5(2) 7_556 .
C14 O8 K1 83.6(2) . 7_556
K1 O8 K1 109.98(11) . 7_556
K2 O8 K1 82.51(9) 7_556 7_556
K3 O8 K1 19.58(17) 7_556 7_556
K3 O8 K1 101.64(18) . 7_556
C14 O8 K4 125.1(4) . 7_556
K1 O8 K4 100.8(3) . 7_556
K2 O8 K4 20.5(3) 7_556 7_556
K3 O8 K4 64.9(4) 7_556 7_556
K3 O8 K4 118.7(4) . 7_556
K1 O8 K4 84.4(3) 7_556 7_556
O2 C1 O1 124.5(4) . .
O2 C1 C2 118.8(4) . .
O1 C1 C2 116.7(4) . .
N1 C2 C1 110.5(3) . .
N1 C3 C4 110.6(3) . .
N2 C4 C3 111.9(3) . .
O4 C5 O3 125.3(5) . .
O4 C5 C6 119.4(4) . .
O3 C5 C6 115.3(4) . .
O4 C5 K3 48.7(3) . 6_566
O3 C5 K3 77.4(3) . 6_566
C6 C5 K3 164.1(4) . 6_566
N2 C6 C5 111.7(4) . .
N2 C7 C8 111.0(3) . .
N3 C8 C7 111.6(3) . .
O6 C9 O5 125.4(4) . .
O6 C9 C10 118.9(4) . .
O5 C9 C10 115.7(4) . .
O6 C9 K2 61.3(2) . .
O5 C9 K2 85.8(2) . .
C10 C9 K2 125.7(3) . .
N3 C10 C9 112.1(3) . .
N3 C11 C12 110.4(3) . .
N4 C12 C11 111.7(3) . .
N4 C13 C14 111.4(3) . .
O8 C14 O7 124.1(4) . .
O8 C14 C13 118.6(4) . .
O7 C14 C13 117.2(4) . .
O8 C14 K1 73.2(2) . 7_556
O7 C14 K1 75.2(2) . 7_556
C13 C14 K1 122.4(3) . 7_556
O8 C14 K3 63.2(3) . 7_556
O7 C14 K3 93.4(3) . 7_556
C13 C14 K3 112.1(3) . 7_556
K1 C14 K3 18.34(15) 7_556 7_556
N4 C15 C16 111.3(4) . .
N1 C16 C15 111.8(3) . .
C10 N3 C8 108.7(3) . .
C10 N3 C11 110.2(3) . .
C8 N3 C11 110.3(3) . .
C10 N3 Lu 104.6(2) . .
C8 N3 Lu 110.2(2) . .
C11 N3 Lu 112.5(2) . .
C2 N1 C3 112.0(3) . .
C2 N1 C16 107.6(3) . .
C3 N1 C16 109.5(3) . .
C2 N1 Lu 104.8(2) . .
C3 N1 Lu 111.8(2) . .
C16 N1 Lu 111.0(2) . .
C6 N2 C7 111.3(3) . .
C6 N2 C4 107.9(3) . .
C7 N2 C4 110.6(3) . .
C6 N2 Lu 104.4(2) . .
C7 N2 Lu 112.1(2) . .
C4 N2 Lu 110.4(2) . .
C15 N4 C13 111.7(3) . .
C15 N4 C12 109.1(3) . .
C13 N4 C12 107.9(3) . .
C15 N4 Lu 112.6(2) . .
C13 N4 Lu 104.2(2) . .
C12 N4 Lu 111.1(2) . .
K3 OW3 K4 102.8(6) . .
K3 OW3 K2 79.0(3) . .
K4 OW3 K2 23.9(5) . .
K3 OW3 K1 11.9(2) . .
K4 OW3 K1 110.6(5) . .
K2 OW3 K1 86.79(12) . .
K3 OW3 K4 137.0(4) . 7_566
K4 OW3 K4 37.6(8) . 7_566
K2 OW3 K4 60.0(3) . 7_566
K1 OW3 K4 140.5(3) . 7_566
K1 OW4 K3 19.34(16) 6_566 6_566
K1 OW4 K2 140.96(13) 6_566 .
K3 OW4 K2 130.1(2) 6_566 .
K3 K1 O8 95.9(4) . .
K3 K1 OW4 96.7(4) . 6_565
O8 K1 OW4 137.84(11) . 6_565
K3 K1 O2 160.2(5) . 6
O8 K1 O2 73.62(10) . 6
OW4 K1 O2 81.30(10) 6_565 6
K3 K1 O4 53.1(5) . 6_565
O8 K1 O4 76.82(10) . 6_565
OW4 K1 O4 79.17(11) 6_565 6_565
O2 K1 O4 107.38(11) 6 6_565
K3 K1 OW3 23.5(4) . .
O8 K1 OW3 113.19(11) . .
OW4 K1 OW3 92.75(11) 6_565 .
O2 K1 OW3 173.17(12) 6 .
O4 K1 OW3 74.55(12) 6_565 .
K3 K1 O1 100.0(4) . 7_556
O8 K1 O1 142.92(10) . 7_556
OW4 K1 O1 73.07(10) 6_565 7_556
O2 K1 O1 98.24(10) 6 7_556
O4 K1 O1 138.56(10) 6_565 7_556
OW3 K1 O1 76.68(11) . 7_556
K3 K1 O8 71.6(4) . 7_556
O8 K1 O8 70.02(11) . 7_556
OW4 K1 O8 151.82(10) 6_565 7_556
O2 K1 O8 118.30(10) 6 7_556
O4 K1 O8 110.49(11) 6_565 7_556
OW3 K1 O8 66.10(10) . 7_556
O1 K1 O8 83.61(9) 7_556 7_556
K3 K1 O7 108.5(5) . 7_556
O8 K1 O7 87.34(9) . 7_556
OW4 K1 O7 125.61(9) 6_565 7_556
O2 K1 O7 88.12(9) 6 7_556
O4 K1 O7 153.27(10) 6_565 7_556
OW3 K1 O7 92.67(10) . 7_556
O1 K1 O7 55.89(8) 7_556 7_556
O8 K1 O7 43.06(8) 7_556 7_556
K3 K1 C14 84.7(5) . 7_556
O8 K1 C14 86.76(11) . 7_556
OW4 K1 C14 134.37(11) 6_565 7_556
O2 K1 C14 110.83(11) 6 7_556
O4 K1 C14 131.77(12) 6_565 7_556
OW3 K1 C14 71.03(11) . 7_556
O1 K1 C14 61.88(10) 7_556 7_556
O8 K1 C14 23.16(9) 7_556 7_556
O7 K1 C14 23.98(9) 7_556 7_556
K3 K1 K2 134.4(4) . 7_556
O8 K1 K2 49.31(7) . 7_556
OW4 K1 K2 128.65(8) 6_565 7_556
O2 K1 K2 49.45(7) 6 7_556
O4 K1 K2 123.88(8) 6_565 7_556
OW3 K1 K2 135.14(10) . 7_556
O1 K1 K2 97.55(7) 7_556 7_556
O8 K1 K2 69.05(7) 7_556 7_556
O7 K1 K2 51.57(6) 7_556 7_556
C14 K1 K2 67.40(9) 7_556 7_556
K3 K1 K2 33.3(4) . .
O8 K1 K2 68.41(8) . .
OW4 K1 K2 129.79(8) 6_565 .
O2 K1 K2 141.98(8) 6 .
O4 K1 K2 66.04(9) 6_565 .
OW3 K1 K2 44.85(9) . .
O1 K1 K2 110.67(8) 7_556 .
O8 K1 K2 45.41(6) 7_556 .
O7 K1 K2 88.24(6) 7_556 .
C14 K1 K2 65.74(8) 7_556 .
K2 K1 K2 101.11(5) 7_556 .
K4 K2 OW3 51.8(9) . .
K4 K2 O8 101.2(9) . 7_556
OW3 K2 O8 72.57(11) . 7_556
K4 K2 O2 105.9(9) . 4_556
OW3 K2 O2 133.19(12) . 4_556
O8 K2 O2 73.59(10) 7_556 4_556
K4 K2 O6 85.5(9) . .
OW3 K2 O6 99.67(12) . .
O8 K2 O6 161.97(12) 7_556 .
O2 K2 O6 121.00(10) 4_556 .
K4 K2 O7 161.1(9) . .
OW3 K2 O7 119.10(13) . .
O8 K2 O7 89.74(10) 7_556 .
O2 K2 O7 91.93(10) 4_556 .
O6 K2 O7 79.78(9) . .
K4 K2 K3 91.5(9) . .
OW3 K2 K3 39.75(18) . .
O8 K2 K3 59.83(17) 7_556 .
O2 K2 K3 132.69(18) 4_556 .
O6 K2 K3 103.65(17) . .
O7 K2 K3 80.63(17) . .
K4 K2 K4 24.5(12) . 7_566
OW3 K2 K4 71.2(4) . 7_566
O8 K2 K4 96.3(3) 7_556 7_566
O2 K2 K4 81.5(3) 4_556 7_566
O6 K2 K4 96.4(3) . 7_566
O7 K2 K4 169.4(3) . 7_566
K3 K2 K4 110.0(4) . 7_566
K4 K2 C9 108.1(9) . .
OW3 K2 C9 116.12(13) . .
O8 K2 C9 147.81(13) 7_556 .
O2 K2 C9 109.81(11) 4_556 .
O6 K2 C9 22.84(9) . .
O7 K2 C9 58.53(10) . .
K3 K2 C9 105.59(17) . .
K4 K2 C9 115.9(3) 7_566 .
K4 K2 O5 120.2(9) . .
OW3 K2 O5 138.93(11) . .
O8 K2 O5 137.96(11) 7_556 .
O2 K2 O5 87.37(9) 4_556 .
O6 K2 O5 41.95(8) . .
O7 K2 O5 53.08(8) . .
K3 K2 O5 121.45(17) . .
K4 K2 O5 117.9(3) 7_566 .
C9 K2 O5 22.82(9) . .
K4 K2 OW4 94.6(9) . .
OW3 K2 OW4 146.09(14) . .
O8 K2 OW4 125.72(10) 7_556 .
O2 K2 OW4 52.13(9) 4_556 .
O6 K2 OW4 69.64(9) . .
O7 K2 OW4 91.39(9) . .
K3 K2 OW4 170.51(17) . .
K4 K2 OW4 78.0(3) 7_566 .
C9 K2 OW4 65.56(10) . .
O5 K2 OW4 49.08(8) . .
K4 K2 K1 142.3(9) . 7_556
OW3 K2 K1 118.59(11) . 7_556
O8 K2 K1 48.37(7) 7_556 7_556
O2 K2 K1 50.33(8) 4_556 7_556
O6 K2 K1 130.70(9) . 7_556
O7 K2 K1 55.47(7) . 7_556
K3 K2 K1 89.58(16) . 7_556
K4 K2 K1 123.5(3) 7_566 7_556
C9 K2 K1 107.90(10) . 7_556
O5 K2 K1 90.63(7) . 7_556
OW4 K2 K1 90.09(7) . 7_556
K1 K3 OW3 144.5(7) . .
K1 K3 O4 106.6(6) . 6_565
OW3 K3 O4 105.1(4) . 6_565
K1 K3 O8 88.8(5) . 7_556
OW3 K3 O8 80.8(3) . 7_556
O4 K3 O8 133.4(3) 6_565 7_556
K1 K3 C5 118.3(6) . 6_565
OW3 K3 C5 87.0(3) . 6_565
O4 K3 C5 23.27(14) 6_565 6_565
O8 K3 C5 145.2(3) 7_556 6_565
K1 K3 O8 64.2(4) . .
OW3 K3 O8 138.4(4) . .
O4 K3 O8 79.0(2) 6_565 .
O8 K3 O8 68.5(2) 7_556 .
C5 K3 O8 102.3(3) 6_565 .
K1 K3 O3 130.5(6) . 6_565
OW3 K3 O3 64.8(3) . 6_565
O4 K3 O3 48.46(18) 6_565 6_565
O8 K3 O3 140.5(3) 7_556 6_565
C5 K3 O3 25.41(13) 6_565 6_565
O8 K3 O3 126.9(3) . 6_565
K1 K3 K2 136.0(6) . .
OW3 K3 K2 61.3(3) . .
O4 K3 K2 86.4(3) 6_565 .
O8 K3 K2 55.31(16) 7_556 .
C5 K3 K2 90.3(2) 6_565 .
O8 K3 K2 78.0(2) . .
O3 K3 K2 89.9(2) 6_565 .
K1 K3 OW4 64.0(4) . 6_565
OW3 K3 OW4 106.3(3) . 6_565
O4 K3 OW4 81.2(2) 6_565 6_565
O8 K3 OW4 142.7(3) 7_556 6_565
C5 K3 OW4 72.0(2) 6_565 6_565
O8 K3 OW4 115.2(3) . 6_565
O3 K3 OW4 69.57(19) 6_565 6_565
K2 K3 OW4 159.4(3) . 6_565
K1 K3 C14 76.9(4) . 7_556
OW3 K3 C14 80.9(3) . 7_556
O4 K3 C14 155.4(3) 6_565 7_556
O8 K3 C14 22.72(11) 7_556 7_556
C5 K3 C14 164.5(3) 6_565 7_556
O8 K3 C14 81.0(2) . 7_556
O3 K3 C14 145.5(3) 6_565 7_556
K2 K3 C14 75.47(19) . 7_556
OW4 K3 C14 120.7(3) 6_565 7_556
K1 K3 K4 150.2(7) . .
OW3 K3 K4 41.0(4) . .
O4 K3 K4 92.2(4) 6_565 .
O8 K3 K4 61.7(4) 7_556 .
C5 K3 K4 88.0(4) 6_565 .
O8 K3 K4 98.2(4) . .
O3 K3 K4 79.3(4) 6_565 .
K2 K3 K4 20.3(3) . .
OW4 K3 K4 143.7(4) 6_565 .
C14 K3 K4 76.6(4) 7_556 .
K1 K3 O1 62.1(4) . 7_556
OW3 K3 O1 82.7(3) . 7_556
O4 K3 O1 145.8(3) 6_565 7_556
O8 K3 O1 80.4(2) 7_556 7_556
C5 K3 O1 130.3(3) 6_565 7_556
O8 K3 O1 117.3(3) . 7_556
O3 K3 O1 111.9(2) 6_565 7_556
K2 K3 O1 124.9(3) . 7_556
OW4 K3 O1 64.82(17) 6_565 7_556
C14 K3 O1 57.75(16) 7_556 7_556
K4 K3 O1 113.0(4) . 7_556
K2 K4 K4 142.8(18) . 7_566
K2 K4 OW3 104.3(11) . .
K4 K4 OW3 103.6(12) 7_566 .
K2 K4 O6 72.1(9) . .
K4 K4 O6 120.0(12) 7_566 .
OW3 K4 O6 109.3(7) . .
K2 K4 K2 155.5(12) . 7_566
K4 K4 K2 12.7(7) 7_566 7_566
OW3 K4 K2 94.1(6) . 7_566
O6 K4 K2 117.1(6) . 7_566
K2 K4 O8 58.3(8) . 7_556
K4 K4 O8 109.5(11) 7_566 7_556
OW3 K4 O8 71.4(5) . 7_556
O6 K4 O8 127.8(6) . 7_556
K2 K4 O8 114.8(5) 7_566 7_556
K2 K4 O2 54.7(8) . 4_556
K4 K4 O2 88.2(10) 7_566 4_556
OW3 K4 O2 133.0(7) . 4_556
O6 K4 O2 102.8(5) . 4_556
K2 K4 O2 100.9(5) 7_566 4_556
O8 K4 O2 61.8(3) 7_556 4_556
K2 K4 K3 68.2(9) . .
K4 K4 K3 136.5(12) 7_566 .
OW3 K4 K3 36.2(3) . .
O6 K4 K3 95.4(5) . .
K2 K4 K3 129.3(6) 7_566 .
O8 K4 K3 53.4(3) 7_556 .
O2 K4 K3 109.0(5) 4_556 .
K2 K4 OW3 109.9(11) . 7_566
K4 K4 OW3 38.8(8) 7_566 7_566
OW3 K4 OW3 142.4(8) . 7_566
O6 K4 OW3 95.8(5) . 7_566
K2 K4 OW3 48.8(3) 7_566 7_566
O8 K4 OW3 114.5(5) 7_556 7_566
O2 K4 OW3 62.7(3) 4_556 7_566
K3 K4 OW3 167.4(6) . 7_566
K2 K4 K1 64.5(8) . .
K4 K4 K1 136.0(11) 7_566 .
OW3 K4 K1 40.0(3) . .
O6 K4 K1 99.3(5) . .
K2 K4 K1 130.5(5) 7_566 .
O8 K4 K1 46.6(2) 7_556 .
O2 K4 K1 102.4(5) 4_556 .
K3 K4 K1 6.99(16) . .
OW3 K4 K1 161.0(6) 7_566 .
K2 K4 K1 29.0(7) . 7_556
K4 K4 K1 120.3(11) 7_566 7_556
OW3 K4 K1 101.9(6) . 7_556
O6 K4 K1 100.2(5) . 7_556
K2 K4 K1 131.6(5) 7_566 7_556
O8 K4 K1 35.9(2) 7_556 7_556
O2 K4 K1 37.9(2) 4_556 7_556
K3 K4 K1 71.7(4) . 7_556
OW3 K4 K1 100.6(4) 7_566 7_556
K1 K4 K1 65.4(3) . 7_556
K2 K4 K3 125.4(11) . 7_566
K4 K4 K3 26.5(8) 7_566 7_566
OW3 K4 K3 128.5(7) . 7_566
O6 K4 K3 98.7(4) . 7_566
K2 K4 K3 34.5(2) 7_566 7_566
O8 K4 K3 121.9(5) 7_556 7_566
O2 K4 K3 77.1(3) 4_556 7_566
K3 K4 K3 163.0(5) . 7_566
OW3 K4 K3 15.50(17) 7_566 7_566
K1 K4 K3 161.6(5) . 7_566
K1 K4 K3 114.7(4) 7_556 7_566

loop_
_geom_bond_atom_site_label_1
_geom_bond_atom_site_label_2
_geom_bond_distance
_geom_bond_site_symmetry_2
Lu O3 2.248(3) .
Lu O7 2.260(3) .
Lu O5 2.273(3) .
Lu O1 2.274(3) .
Lu N2 2.506(3) .
Lu N1 2.512(3) .
Lu N3 2.516(3) .
Lu N4 2.517(3) .
Lu K1 4.2925(12) 7_556
Lu K2 4.4499(19) .
O1 C1 1.277(5) .
O1 K1 2.898(3) 7_556
O1 K3 3.230(8) 7_556
O2 C1 1.250(5) .
O2 K2 2.735(3) 4_546
O2 K1 2.771(3) 6_556
O2 K4 3.224(19) 4_546
O3 C5 1.299(6) .
O3 K3 2.956(9) 6_566
O4 C5 1.226(5) .
O4 K3 2.334(9) 6_566
O4 K1 2.795(4) 6_566
O5 C9 1.291(5) .
O5 K2 3.319(3) .
O6 C9 1.231(5) .
O6 K2 2.782(3) .
O6 K4 2.915(18) .
O7 C14 1.285(5) .
O7 K2 2.906(3) .
O7 K1 3.057(3) 7_556
O8 C14 1.235(5) .
O8 K1 2.676(3) .
O8 K2 2.714(3) 7_556
O8 K3 2.854(8) 7_556
O8 K3 2.955(9) .
O8 K1 3.007(3) 7_556
O8 K4 3.128(18) 7_556
C1 C2 1.521(6) .
C2 N1 1.477(5) .
C3 N1 1.487(5) .
C3 C4 1.507(6) .
C4 N2 1.491(5) .
C5 C6 1.519(7) .
C5 K3 2.953(9) 6_566
C6 N2 1.478(5) .
C7 N2 1.481(5) .
C7 C8 1.523(6) .
C8 N3 1.485(5) .
C9 C10 1.524(6) .
C9 K2 3.155(4) .
C10 N3 1.482(5) .
C11 N3 1.487(5) .
C11 C12 1.511(6) .
C12 N4 1.493(5) .
C13 N4 1.480(5) .
C13 C14 1.516(6) .
C14 K1 3.121(4) 7_556
C14 K3 3.191(9) 7_556
C15 N4 1.476(5) .
C15 C16 1.509(6) .
C16 N1 1.505(5) .
OW3 K3 1.947(10) .
OW3 K4 2.165(18) .
OW3 K2 2.669(4) .
OW3 K1 2.829(5) .
OW3 K4 3.359(18) 7_566
OW4 K1 2.735(4) 6_566
OW4 K3 3.023(9) 6_566
OW4 K2 3.412(4) .
K1 K3 1.008(8) .
K1 K2 3.547(2) 7_556
K1 K2 3.779(2) .
K2 K4 1.115(18) .
K2 K3 2.989(8) .
K2 K4 3.073(19) 7_566
K3 K4 3.217(19) .
K4 K4 2.11(4) 7_566
